data_4345422
loop_
_publ_author_name
'Thu\'ery, Pierre'
'Harrowfield, Jack'

_publ_section_title
;
 Coordination Polymers and Cage-Containing Frameworks in Uranyl Ion
 Complexes with rac- and (1R,2R)-trans-1,2-Cyclohexanedicarboxylates:
 Consequences of Chirality.
;
_journal_issue 3
_journal_name_full 'Inorganic chemistry'
_journal_page_first 1455
_journal_page_last 1469
_journal_paper_doi 10.1021/acs.inorgchem.6b02537
_journal_volume 56
_journal_year 2017
_chemical_absolute_configuration syn
_chemical_formula_sum 'C48 H68 Na4 O36 U4'
_chemical_formula_weight 2265.10
_space_group_crystal_system tetragonal
_space_group_IT_number 80
_space_group_name_Hall 'I 4bw'
_space_group_name_H-M_alt 'I 41'
_symmetry_space_group_name_Hall 'I 4bw'
_symmetry_space_group_name_H-M 'I 41'
_atom_sites_solution_hydrogens mixed
_audit_creation_method SHELXL-2014
_cell_angle_alpha 90
_cell_angle_beta 90
_cell_angle_gamma 90
_cell_formula_units_Z 4
_cell_length_a 17.8219(4)
_cell_length_b 17.8219(4)
_cell_length_c 19.9154(7)
_cell_measurement_reflns_used 68525
_cell_measurement_temperature 150(2)
_cell_measurement_theta_max 28.70
_cell_measurement_theta_min 3.07
_cell_volume 6325.5(3)
_computing_cell_refinement 'HKL2000 (Otwinowski & Minor, 1997)'
_computing_data_collection 'COLLECT (Nonius, 1998)'
_computing_data_reduction 'HKL2000 (Otwinowski & Minor, 1997)'
_computing_molecular_graphics 'SHELXTL (Sheldrick, 2008)'
_computing_publication_material 'SHELXTL (Sheldrick, 2008); PLATON (Spek, 2003)'
_computing_structure_refinement 'SHELXL (Sheldrick, 2015)'
_computing_structure_solution 'SHELXT (Sheldrick, 2015)'
_diffrn_ambient_temperature 150(2)
_diffrn_measured_fraction_theta_full 0.998
_diffrn_measured_fraction_theta_max 0.998
_diffrn_measurement_device_type 'Nonius Kappa-CCD area-detector diffractometer'
_diffrn_measurement_method 'two \f and two \w scans with 2\% steps (309 frames)'
_diffrn_radiation_monochromator graphite
_diffrn_radiation_source 'fine-focus sealed tube'
_diffrn_radiation_type MoK\a
_diffrn_radiation_wavelength 0.71073
_diffrn_reflns_av_R_equivalents 0.0337
_diffrn_reflns_av_unetI/netI 0.0552
_diffrn_reflns_Laue_measured_fraction_full 0.998
_diffrn_reflns_Laue_measured_fraction_max 0.998
_diffrn_reflns_limit_h_max 24
_diffrn_reflns_limit_h_min -24
_diffrn_reflns_limit_k_max 17
_diffrn_reflns_limit_k_min -16
_diffrn_reflns_limit_l_max 26
_diffrn_reflns_limit_l_min -26
_diffrn_reflns_number 68525
_diffrn_reflns_point_group_measured_fraction_full 0.998
_diffrn_reflns_point_group_measured_fraction_max 0.999
_diffrn_reflns_theta_full 25.242
_diffrn_reflns_theta_max 28.699
_diffrn_reflns_theta_min 3.068
_diffrn_standards_decay_% 0
_diffrn_standards_interval_time 0
_diffrn_standards_number 0
_exptl_absorpt_coefficient_mu 10.335
_exptl_absorpt_correction_T_max 0.261
_exptl_absorpt_correction_T_min 0.206
_exptl_absorpt_correction_type multi-scan
_exptl_absorpt_process_details 'SCALEPACK (Otwinowski & Minor, 1997)'
_exptl_crystal_colour 'translucent light yellow'
_exptl_crystal_density_diffrn 2.378
_exptl_crystal_description parallelepiped
_exptl_crystal_F_000 4224
_exptl_crystal_size_max 0.17
_exptl_crystal_size_mid 0.15
_exptl_crystal_size_min 0.13
_refine_diff_density_max 0.787
_refine_diff_density_min -1.203
_refine_diff_density_rms 0.169
_refine_ls_abs_structure_details
;
Enantiomerically pure ligand.
;
_refine_ls_abs_structure_Flack -0.003(12)
_refine_ls_extinction_method none
_refine_ls_goodness_of_fit_ref 0.941
_refine_ls_hydrogen_treatment constr
_refine_ls_matrix_type full
_refine_ls_number_parameters 416
_refine_ls_number_reflns 8121
_refine_ls_number_restraints 1
_refine_ls_restrained_S_all 0.941
_refine_ls_R_factor_all 0.0512
_refine_ls_R_factor_gt 0.0328
_refine_ls_shift/su_max 0.001
_refine_ls_shift/su_mean 0.000
_refine_ls_structure_factor_coef Fsqd
_refine_ls_weighting_details 'w=1/[\s^2^(Fo^2^)+(0.0555P)^2^] where P=(Fo^2^+2Fc^2^)/3'
_refine_ls_weighting_scheme calc
_refine_ls_wR_factor_gt 0.0829
_refine_ls_wR_factor_ref 0.0882
_reflns_Friedel_coverage 0.946
_reflns_Friedel_fraction_full 0.999
_reflns_Friedel_fraction_max 0.999
_reflns_number_gt 6373
_reflns_number_total 8121
_reflns_threshold_expression 'I > 2\s(I)'
_cod_data_source_file ic6b02537_si_002.cif
_cod_data_source_block 12
_cod_depositor_comments
;

2023-09-06
Z value and formula fixed to values more according to usual
chemical conventions.                 miguel
;
_cod_original_formula_sum 'C24 H34 Na2 O18 U2'
_cod_original_formula_weight 1132.55
_cod_original_formula_units_Z 8
_cod_original_cell_volume 6325.5(4)
_cod_database_code 4345422
_shelx_space_group_comment
;
The symmetry employed for this shelxl refinement is uniquely defined
by the following loop, which should always be used as a source of
symmetry information in preference to the above space-group names.
They are only intended as comments.
;
_shelxl_version_number 2014-3

loop_
_space_group_symop_operation_xyz
'x, y, z'
'-x+1/2, -y+1/2, z+1/2'
'-y, x+1/2, z+1/4'
'y+1/2, -x, z+3/4'
'x+1/2, y+1/2, z+1/2'
'-x+1, -y+1, z+1'
'-y+1/2, x+1, z+3/4'
'y+1, -x+1/2, z+5/4'

loop_
_atom_site_label
_atom_site_type_symbol
_atom_site_fract_x
_atom_site_fract_y
_atom_site_fract_z
_atom_site_U_iso_or_equiv
_atom_site_adp_type
_atom_site_occupancy
_atom_site_site_symmetry_order
_atom_site_calc_flag
_atom_site_refinement_flags_posn
_atom_site_refinement_flags_adp
U1 U 0.68730(3) 0.52092(2) 0.72281(2) 0.02047(13) Uani 1 1 d . .
U2 U 0.52489(2) 0.31485(3) 0.53592(2) 0.02191(14) Uani 1 1 d . .
Na1 Na 0.7910(3) 0.5778(3) 0.5229(3) 0.0327(11) Uani 1 1 d . .
Na2 Na 0.6975(2) 0.4304(3) 0.4551(2) 0.0270(10) Uani 1 1 d . .
O1 O 0.7601(5) 0.5252(5) 0.7826(5) 0.028(2) Uani 1 1 d . .
O2 O 0.6175(5) 0.5168(5) 0.6607(5) 0.0242(19) Uani 1 1 d . .
O3 O 0.5327(5) 0.2374(5) 0.4810(5) 0.033(2) Uani 1 1 d . .
O4 O 0.5185(5) 0.3925(5) 0.5909(5) 0.033(2) Uani 1 1 d . .
O5 O 0.6928(5) 0.3855(4) 0.7265(5) 0.028(2) Uani 1 1 d . .
O6 O 0.7706(5) 0.4364(5) 0.6529(4) 0.0277(19) Uani 1 1 d . .
O7 O 0.6625(4) 0.3278(5) 0.5314(4) 0.0268(19) Uani 1 1 d . .
O8 O 0.6192(4) 0.2535(5) 0.6109(5) 0.0260(19) Uani 1 1 d . .
O9 O 0.7582(5) 0.5975(4) 0.6410(4) 0.027(2) Uani 1 1 d . .
O10 O 0.6833(5) 0.6599(4) 0.7081(4) 0.0239(19) Uani 1 1 d . .
O11 O 0.5405(4) 0.7639(5) 0.6238(4) 0.029(2) Uani 1 1 d . .
O12 O 0.6101(4) 0.7085(5) 0.5465(5) 0.030(2) Uani 1 1 d . .
O13 O 0.6044(5) 0.5884(4) 0.8014(4) 0.0256(19) Uani 1 1 d . .
O14 O 0.5998(4) 0.4663(4) 0.8049(5) 0.0237(19) Uani 1 1 d . .
O15 O 0.4488(4) 0.3858(4) 0.4543(5) 0.0230(19) Uani 1 1 d . .
O16 O 0.5710(5) 0.4017(5) 0.4410(4) 0.028(2) Uani 1 1 d . .
O17 O 0.8100(4) 0.4489(5) 0.5162(5) 0.039(2) Uani 1 1 d . .
H17A H 0.7876 0.4437 0.5607 0.047 Uiso 1 1 d R U
H17B H 0.8645 0.4401 0.5174 0.047 Uiso 1 1 d R U
O18 O 0.6634(4) 0.5367(4) 0.5204(4) 0.0255(17) Uani 1 1 d . .
H18A H 0.6328 0.5436 0.5576 0.031 Uiso 1 1 d R U
H18B H 0.6351 0.5620 0.4898 0.031 Uiso 1 1 d R U
C1 C 0.7755(6) 0.2999(6) 0.6705(6) 0.022(2) Uani 1 1 d . .
H1 H 0.7523 0.2662 0.7049 0.027 Uiso 1 1 calc R U
C2 C 0.7540(6) 0.2685(6) 0.5996(6) 0.021(2) Uani 1 1 d . .
H2 H 0.7877 0.2920 0.5654 0.025 Uiso 1 1 calc R U
C3 C 0.7712(7) 0.1817(7) 0.6023(7) 0.025(3) Uani 1 1 d . .
H3A H 0.7429 0.1584 0.6397 0.030 Uiso 1 1 calc R U
H3B H 0.7551 0.1577 0.5599 0.030 Uiso 1 1 calc R U
C4 C 0.8545(6) 0.1697(7) 0.6126(6) 0.031(3) Uani 1 1 d . .
H4A H 0.8817 0.1875 0.5723 0.038 Uiso 1 1 calc R U
H4B H 0.8644 0.1153 0.6173 0.038 Uiso 1 1 calc R U
C5 C 0.8849(7) 0.2106(7) 0.6746(6) 0.028(3) Uani 1 1 d . .
H5A H 0.8668 0.1848 0.7155 0.033 Uiso 1 1 calc R U
H5B H 0.9404 0.2079 0.6744 0.033 Uiso 1 1 calc R U
C6 C 0.8610(6) 0.2930(7) 0.6774(7) 0.023(3) Uani 1 1 d . .
H6A H 0.8857 0.3211 0.6406 0.028 Uiso 1 1 calc R U
H6B H 0.8772 0.3152 0.7205 0.028 Uiso 1 1 calc R U
C7 C 0.7457(7) 0.3781(7) 0.6823(6) 0.023(3) Uani 1 1 d . .
C8 C 0.6731(7) 0.2849(6) 0.5804(6) 0.023(3) Uani 1 1 d . .
C9 C 0.7422(6) 0.7303(6) 0.6179(6) 0.023(2) Uani 1 1 d . .
H9 H 0.7467 0.7157 0.5696 0.028 Uiso 1 1 calc R U
C10 C 0.6756(6) 0.7855(6) 0.6235(6) 0.025(2) Uani 1 1 d . .
H10 H 0.6688 0.8001 0.6716 0.029 Uiso 1 1 calc R U
C11 C 0.6938(7) 0.8557(7) 0.5821(7) 0.031(3) Uani 1 1 d . .
H11A H 0.6522 0.8922 0.5861 0.037 Uiso 1 1 calc R U
H11B H 0.6990 0.8419 0.5342 0.037 Uiso 1 1 calc R U
C12 C 0.7676(7) 0.8919(6) 0.6074(8) 0.034(3) Uani 1 1 d . .
H12A H 0.7621 0.9066 0.6551 0.040 Uiso 1 1 calc R U
H12B H 0.7786 0.9376 0.5809 0.040 Uiso 1 1 calc R U
C13 C 0.8326(6) 0.8358(6) 0.6003(7) 0.035(3) Uani 1 1 d . .
H13A H 0.8399 0.8233 0.5523 0.042 Uiso 1 1 calc R U
H13B H 0.8795 0.8589 0.6172 0.042 Uiso 1 1 calc R U
C14 C 0.8165(7) 0.7662(7) 0.6387(7) 0.030(3) Uani 1 1 d . .
H14A H 0.8147 0.7781 0.6872 0.036 Uiso 1 1 calc R U
H14B H 0.8576 0.7298 0.6314 0.036 Uiso 1 1 calc R U
C15 C 0.7270(7) 0.6584(7) 0.6581(7) 0.031(3) Uani 1 1 d . .
C16 C 0.6044(7) 0.7509(7) 0.5980(7) 0.027(3) Uani 1 1 d . .
C17 C 0.5278(6) 0.5336(6) 0.8879(5) 0.020(2) Uani 1 1 d . .
H17 H 0.4986 0.5815 0.8849 0.024 Uiso 1 1 calc R U
C18 C 0.5756(7) 0.5339(7) 0.9544(7) 0.026(3) Uani 1 1 d . .
H18C H 0.6084 0.4891 0.9551 0.031 Uiso 1 1 calc R U
H18D H 0.6081 0.5789 0.9550 0.031 Uiso 1 1 calc R U
C19 C 0.5267(7) 0.5338(6) 1.0159(6) 0.030(3) Uani 1 1 d . .
H19A H 0.4969 0.5808 1.0173 0.035 Uiso 1 1 calc R U
H19B H 0.5586 0.5322 1.0565 0.035 Uiso 1 1 calc R U
C20 C 0.5794(7) 0.5280(7) 0.8279(6) 0.022(3) Uani 1 1 d . .
C21 C 0.4857(6) 0.4592(5) 0.3597(5) 0.019(2) Uani 1 1 d . .
H21 H 0.4299 0.4609 0.3546 0.023 Uiso 1 1 calc R U
C22 C 0.5177(7) 0.4202(7) 0.2974(7) 0.024(3) Uani 1 1 d . .
H22A H 0.5018 0.3670 0.2971 0.029 Uiso 1 1 calc R U
H22B H 0.5732 0.4217 0.2990 0.029 Uiso 1 1 calc R U
C23 C 0.4901(7) 0.4591(6) 0.2328(6) 0.029(3) Uani 1 1 d . .
H23A H 0.5133 0.4345 0.1933 0.035 Uiso 1 1 calc R U
H23B H 0.4350 0.4534 0.2292 0.035 Uiso 1 1 calc R U
C24 C 0.5030(6) 0.4143(6) 0.4226(6) 0.021(3) Uani 1 1 d . .

loop_
_atom_site_aniso_label
_atom_site_aniso_U_11
_atom_site_aniso_U_22
_atom_site_aniso_U_33
_atom_site_aniso_U_23
_atom_site_aniso_U_13
_atom_site_aniso_U_12
U1 0.0217(2) 0.0196(2) 0.0201(3) 0.0002(2) 0.0007(2) -0.00064(18)
U2 0.0199(2) 0.0237(3) 0.0221(3) 0.0027(2) -0.0006(2) 0.00104(18)
Na1 0.030(2) 0.031(2) 0.037(3) 0.001(2) -0.001(2) -0.0027(19)
Na2 0.020(2) 0.032(2) 0.029(3) -0.006(2) 0.0002(19) -0.0017(18)
O1 0.029(4) 0.029(4) 0.027(5) 0.000(4) -0.006(4) 0.000(3)
O2 0.022(4) 0.029(4) 0.021(5) 0.006(4) -0.003(4) 0.002(3)
O3 0.029(5) 0.029(5) 0.040(6) 0.001(5) 0.003(5) 0.001(4)
O4 0.034(5) 0.030(5) 0.033(6) -0.005(4) -0.005(4) 0.001(4)
O5 0.028(4) 0.024(4) 0.033(5) -0.006(4) 0.003(4) 0.003(3)
O6 0.035(5) 0.022(4) 0.027(5) 0.005(4) 0.011(4) 0.002(4)
O7 0.022(4) 0.032(4) 0.027(5) 0.011(4) 0.000(3) 0.004(3)
O8 0.016(4) 0.033(5) 0.029(5) 0.004(4) 0.001(4) 0.002(3)
O9 0.034(5) 0.019(4) 0.029(5) 0.004(4) 0.011(4) 0.003(3)
O10 0.026(4) 0.019(4) 0.026(5) 0.000(3) 0.004(4) 0.000(3)
O11 0.021(4) 0.038(5) 0.028(5) -0.011(4) 0.001(3) 0.000(4)
O12 0.017(4) 0.043(5) 0.029(5) -0.011(4) -0.002(4) -0.001(3)
O13 0.028(4) 0.026(4) 0.024(5) 0.004(4) 0.006(4) -0.001(3)
O14 0.030(4) 0.020(4) 0.022(5) -0.001(3) 0.008(3) -0.006(3)
O15 0.012(4) 0.028(4) 0.029(5) 0.006(4) 0.001(3) -0.003(3)
O16 0.021(4) 0.038(5) 0.024(5) 0.006(4) 0.002(4) -0.007(4)
O17 0.025(4) 0.043(5) 0.050(6) -0.007(5) -0.004(4) 0.004(4)
O18 0.023(4) 0.030(4) 0.024(4) -0.004(3) 0.005(3) 0.005(3)
C1 0.023(5) 0.020(5) 0.023(6) -0.001(5) 0.003(5) 0.000(4)
C2 0.016(5) 0.028(6) 0.018(5) 0.009(5) -0.006(4) 0.002(4)
C3 0.031(6) 0.023(6) 0.021(6) -0.002(5) 0.000(5) 0.000(5)
C4 0.033(6) 0.032(6) 0.028(7) 0.000(5) 0.004(5) 0.010(5)
C5 0.024(6) 0.039(7) 0.021(6) 0.002(5) 0.004(5) 0.006(5)
C6 0.020(6) 0.027(6) 0.023(7) -0.003(5) 0.001(5) 0.011(5)
C7 0.018(6) 0.028(6) 0.023(7) -0.006(5) -0.004(5) -0.005(5)
C8 0.027(6) 0.013(5) 0.029(7) -0.010(5) 0.003(5) 0.003(4)
C9 0.022(5) 0.025(6) 0.023(6) -0.002(4) -0.006(4) -0.002(4)
C10 0.026(6) 0.024(6) 0.024(6) -0.006(5) 0.007(5) 0.003(4)
C11 0.033(7) 0.033(7) 0.027(8) 0.005(6) 0.009(6) 0.008(5)
C12 0.032(7) 0.019(6) 0.051(9) -0.009(6) 0.019(6) -0.009(5)
C13 0.020(6) 0.031(6) 0.053(8) -0.002(6) 0.001(6) -0.009(5)
C14 0.026(6) 0.038(7) 0.025(7) -0.009(5) -0.008(5) -0.007(5)
C15 0.028(7) 0.034(7) 0.031(8) 0.004(6) -0.007(6) -0.006(6)
C16 0.030(7) 0.023(6) 0.027(7) 0.000(5) -0.004(6) -0.003(5)
C17 0.022(5) 0.021(5) 0.018(5) 0.007(4) -0.002(4) 0.002(4)
C18 0.028(6) 0.028(6) 0.022(7) 0.001(5) -0.001(5) -0.005(5)
C19 0.040(7) 0.023(6) 0.026(6) -0.008(5) -0.003(5) -0.005(5)
C20 0.024(6) 0.027(6) 0.016(6) 0.000(5) -0.001(5) 0.003(5)
C21 0.025(6) 0.021(5) 0.012(5) 0.006(4) -0.002(4) -0.004(4)
C22 0.028(6) 0.024(6) 0.020(7) 0.004(5) 0.011(5) -0.001(5)
C23 0.031(6) 0.029(6) 0.027(7) -0.004(5) 0.002(5) 0.009(5)
C24 0.028(6) 0.020(5) 0.014(6) -0.006(4) -0.010(5) -0.001(5)

loop_
_atom_type_symbol
_atom_type_description
_atom_type_scat_dispersion_real
_atom_type_scat_dispersion_imag
_atom_type_scat_source
C C 0.0033 0.0016 'International Tables Vol C Tables 4.2.6.8 and 6.1.1.4'
H H 0.0000 0.0000 'International Tables Vol C Tables 4.2.6.8 and 6.1.1.4'
O O 0.0106 0.0060 'International Tables Vol C Tables 4.2.6.8 and 6.1.1.4'
Na Na 0.0362 0.0249 'International Tables Vol C Tables 4.2.6.8 and 6.1.1.4'
U U -9.6767 9.6646 'International Tables Vol C Tables 4.2.6.8 and 6.1.1.4'

loop_
_geom_angle_atom_site_label_1
_geom_angle_atom_site_label_2
_geom_angle_atom_site_label_3
_geom_angle
_geom_angle_site_symmetry_1
_geom_angle_site_symmetry_3
O1 U1 O2 177.7(5) . .
O1 U1 O5 89.6(3) . .
O2 U1 O5 90.5(3) . .
O1 U1 O13 89.5(4) . .
O2 U1 O13 92.5(4) . .
O5 U1 O13 119.4(3) . .
O1 U1 O14 92.0(4) . .
O2 U1 O14 90.1(4) . .
O5 U1 O14 67.1(3) . .
O13 U1 O14 52.5(3) . .
O1 U1 O9 92.6(4) . .
O2 U1 O9 85.5(4) . .
O5 U1 O9 123.4(3) . .
O13 U1 O9 117.1(3) . .
O14 U1 O9 168.6(3) . .
O1 U1 O10 93.3(3) . .
O2 U1 O10 86.5(3) . .
O5 U1 O10 175.0(3) . .
O13 U1 O10 64.8(3) . .
O14 U1 O10 116.9(3) . .
O9 U1 O10 52.3(3) . .
O1 U1 O6 88.0(4) . .
O2 U1 O6 90.2(4) . .
O5 U1 O6 53.1(3) . .
O13 U1 O6 172.1(3) . .
O14 U1 O6 120.1(3) . .
O9 U1 O6 70.5(3) . .
O10 U1 O6 122.9(3) . .
O3 U2 O4 179.1(4) . .
O3 U2 O12 89.9(4) . 6_554
O4 U2 O12 91.0(4) . 6_554
O3 U2 O7 88.4(4) . .
O4 U2 O7 90.7(4) . .
O12 U2 O7 174.8(3) 6_554 .
O3 U2 O15 92.0(4) . .
O4 U2 O15 88.4(4) . .
O12 U2 O15 66.6(3) 6_554 .
O7 U2 O15 118.4(3) . .
O3 U2 O8 88.6(4) . .
O4 U2 O8 90.9(4) . .
O12 U2 O8 122.3(3) 6_554 .
O7 U2 O8 52.7(3) . .
O15 U2 O8 171.0(3) . .
O3 U2 O11 91.8(4) . 6_554
O4 U2 O11 88.6(4) . 6_554
O12 U2 O11 52.7(3) 6_554 6_554
O7 U2 O11 122.4(3) . 6_554
O15 U2 O11 119.2(3) . 6_554
O8 U2 O11 69.7(3) . 6_554
O3 U2 O16 89.4(4) . .
O4 U2 O16 90.2(4) . .
O12 U2 O16 118.5(3) 6_554 .
O7 U2 O16 66.4(3) . .
O15 U2 O16 52.0(3) . .
O8 U2 O16 119.1(3) . .
O11 U2 O16 171.1(3) 6_554 .
O13 Na1 O17 94.7(3) 7_644 .
O13 Na1 O18 165.7(4) 7_644 .
O17 Na1 O18 80.5(3) . .
O13 Na1 O10 68.4(3) 7_644 7_644
O17 Na1 O10 132.7(4) . 7_644
O18 Na1 O10 124.4(3) . 7_644
O13 Na1 O9 87.5(4) 7_644 .
O17 Na1 O9 103.4(4) . .
O18 Na1 O9 80.6(3) . .
O10 Na1 O9 118.8(3) 7_644 .
O8 Na2 O16 103.7(3) 4_564 .
O8 Na2 O17 96.0(3) 4_564 .
O16 Na2 O17 155.8(4) . .
O8 Na2 O18 149.7(4) 4_564 .
O16 Na2 O18 89.6(3) . .
O17 Na2 O18 79.9(3) . .
O8 Na2 O7 109.1(3) 4_564 .
O16 Na2 O7 70.5(3) . .
O17 Na2 O7 90.0(3) . .
O18 Na2 O7 101.0(3) . .
O8 Na2 O11 70.8(3) 4_564 7_644
O16 Na2 O11 110.0(3) . 7_644
O17 Na2 O11 89.5(3) . 7_644
O18 Na2 O11 79.0(3) . 7_644
O7 Na2 O11 179.5(3) . 7_644
C7 O5 U1 96.4(7) . .
C7 O6 U1 91.6(7) . .
C8 O7 U2 93.8(7) . .
C8 O7 Na2 153.6(8) . .
U2 O7 Na2 110.2(3) . .
C8 O8 Na2 150.9(8) . 3_645
C8 O8 U2 91.8(7) . .
Na2 O8 U2 114.7(3) 3_645 .
C15 O9 Na1 119.1(9) . .
C15 O9 U1 94.1(8) . .
Na1 O9 U1 132.5(4) . .
C15 O10 Na1 153.9(8) . 8_464
C15 O10 U1 93.1(7) . .
Na1 O10 U1 108.4(3) 8_464 .
C16 O11 U2 91.8(7) . 6_554
C16 O11 Na2 164.4(8) . 8_464
U2 O11 Na2 103.2(3) 6_554 8_464
C16 O12 U2 95.2(7) . 6_554
C20 O13 Na1 145.8(8) . 8_464
C20 O13 U1 93.4(7) . .
Na1 O13 U1 115.3(4) 8_464 .
C20 O14 U1 94.6(7) . .
C24 O15 U2 96.6(7) . .
C24 O16 Na2 155.3(8) . .
C24 O16 U2 90.8(7) . .
Na2 O16 U2 110.6(3) . .
Na1 O17 Na2 92.5(3) . .
Na1 O17 H17A 89.0 . .
Na2 O17 H17A 96.1 . .
Na1 O17 H17B 107.4 . .
Na2 O17 H17B 145.7 . .
H17A O17 H17B 111.6 . .
Na2 O18 Na1 90.7(3) . .
Na2 O18 H18A 133.8 . .
Na1 O18 H18A 120.0 . .
Na2 O18 H18B 99.9 . .
Na1 O18 H18B 113.0 . .
H18A O18 H18B 98.2 . .
C7 C1 C6 114.1(9) . .
C7 C1 C2 112.6(9) . .
C6 C1 C2 107.1(9) . .
C7 C1 H1 107.6 . .
C6 C1 H1 107.6 . .
C2 C1 H1 107.6 . .
C8 C2 C1 113.0(9) . .
C8 C2 C3 112.4(8) . .
C1 C2 C3 105.8(9) . .
C8 C2 H2 108.5 . .
C1 C2 H2 108.5 . .
C3 C2 H2 108.5 . .
C4 C3 C2 109.5(9) . .
C4 C3 H3A 109.8 . .
C2 C3 H3A 109.8 . .
C4 C3 H3B 109.8 . .
C2 C3 H3B 109.8 . .
H3A C3 H3B 108.2 . .
C3 C4 C5 112.8(9) . .
C3 C4 H4A 109.0 . .
C5 C4 H4A 109.0 . .
C3 C4 H4B 109.0 . .
C5 C4 H4B 109.0 . .
H4A C4 H4B 107.8 . .
C6 C5 C4 112.8(10) . .
C6 C5 H5A 109.0 . .
C4 C5 H5A 109.0 . .
C6 C5 H5B 109.0 . .
C4 C5 H5B 109.0 . .
H5A C5 H5B 107.8 . .
C5 C6 C1 110.5(10) . .
C5 C6 H6A 109.6 . .
C1 C6 H6A 109.6 . .
C5 C6 H6B 109.6 . .
C1 C6 H6B 109.6 . .
H6A C6 H6B 108.1 . .
O6 C7 O5 118.8(11) . .
O6 C7 C1 124.0(11) . .
O5 C7 C1 117.2(10) . .
O7 C8 O8 121.8(11) . .
O7 C8 C2 117.2(10) . .
O8 C8 C2 120.9(11) . .
C14 C9 C15 111.1(9) . .
C14 C9 C10 112.3(9) . .
C15 C9 C10 111.0(10) . .
C14 C9 H9 107.4 . .
C15 C9 H9 107.4 . .
C10 C9 H9 107.4 . .
C16 C10 C11 109.4(10) . .
C16 C10 C9 111.3(9) . .
C11 C10 C9 108.5(9) . .
C16 C10 H10 109.2 . .
C11 C10 H10 109.2 . .
C9 C10 H10 109.2 . .
C10 C11 C12 110.2(11) . .
C10 C11 H11A 109.6 . .
C12 C11 H11A 109.6 . .
C10 C11 H11B 109.6 . .
C12 C11 H11B 109.6 . .
H11A C11 H11B 108.1 . .
C11 C12 C13 109.8(10) . .
C11 C12 H12A 109.7 . .
C13 C12 H12A 109.7 . .
C11 C12 H12B 109.7 . .
C13 C12 H12B 109.7 . .
H12A C12 H12B 108.2 . .
C14 C13 C12 110.5(11) . .
C14 C13 H13A 109.6 . .
C12 C13 H13A 109.6 . .
C14 C13 H13B 109.6 . .
C12 C13 H13B 109.6 . .
H13A C13 H13B 108.1 . .
C13 C14 C9 112.2(10) . .
C13 C14 H14A 109.2 . .
C9 C14 H14A 109.2 . .
C13 C14 H14B 109.2 . .
C9 C14 H14B 109.2 . .
H14A C14 H14B 107.9 . .
O9 C15 O10 120.0(12) . .
O9 C15 C9 119.9(12) . .
O10 C15 C9 120.1(11) . .
O11 C16 O12 120.2(11) . .
O11 C16 C10 123.2(11) . .
O12 C16 C10 116.6(11) . .
C20 C17 C17 109.6(8) . 6_554
C20 C17 C18 109.6(9) . .
C17 C17 C18 110.3(7) 6_554 .
C20 C17 H17 109.1 . .
C17 C17 H17 109.1 6_554 .
C18 C17 H17 109.1 . .
C19 C18 C17 111.8(9) . .
C19 C18 H18C 109.2 . .
C17 C18 H18C 109.2 . .
C19 C18 H18D 109.2 . .
C17 C18 H18D 109.2 . .
H18C C18 H18D 107.9 . .
C18 C19 C19 111.0(8) . 6_554
C18 C19 H19A 109.4 . .
C19 C19 H19A 109.4 6_554 .
C18 C19 H19B 109.4 . .
C19 C19 H19B 109.4 6_554 .
H19A C19 H19B 108.0 . .
O14 C20 O13 119.4(11) . .
O14 C20 C17 121.8(11) . .
O13 C20 C17 118.8(10) . .
C24 C21 C22 110.6(9) . .
C24 C21 C21 115.5(7) . 6_554
C22 C21 C21 107.7(8) . 6_554
C24 C21 H21 107.6 . .
C22 C21 H21 107.6 . .
C21 C21 H21 107.6 6_554 .
C21 C22 C23 110.6(9) . .
C21 C22 H22A 109.5 . .
C23 C22 H22A 109.5 . .
C21 C22 H22B 109.5 . .
C23 C22 H22B 109.5 . .
H22A C22 H22B 108.1 . .
C23 C23 C22 111.2(8) 6_554 .
C23 C23 H23A 109.4 6_554 .
C22 C23 H23A 109.4 . .
C23 C23 H23B 109.4 6_554 .
C22 C23 H23B 109.4 . .
H23A C23 H23B 108.0 . .
O15 C24 O16 120.6(11) . .
O15 C24 C21 118.0(10) . .
O16 C24 C21 121.2(11) . .

loop_
_geom_bond_atom_site_label_1
_geom_bond_atom_site_label_2
_geom_bond_distance
_geom_bond_site_symmetry_2
U1 O1 1.763(9) .
U1 O2 1.755(9) .
U1 O5 2.416(8) .
U1 O13 2.466(8) .
U1 O14 2.460(8) .
U1 O9 2.473(8) .
U1 O10 2.495(8) .
U1 O6 2.532(8) .
U1 Na1 4.005(5) 8_464
U2 O3 1.766(10) .
U2 O4 1.769(10) .
U2 O12 2.451(8) 6_554
U2 O7 2.464(8) .
U2 O15 2.466(8) .
U2 O8 2.500(8) .
U2 O11 2.528(8) 6_554
U2 O16 2.578(8) .
U2 Na2 4.036(4) .
Na1 O13 2.274(9) 7_644
Na1 O17 2.326(10) .
Na1 O18 2.390(9) .
Na1 O10 2.444(9) 7_644
Na1 O9 2.448(10) .
Na1 Na2 3.391(6) .
Na2 O8 2.302(10) 4_564
Na2 O16 2.328(9) .
Na2 O17 2.369(9) .
Na2 O18 2.375(9) .
Na2 O7 2.459(9) .
Na2 O11 2.634(9) 7_644
O5 C7 1.297(15) .
O6 C7 1.274(14) .
O7 C8 1.254(14) .
O8 C8 1.267(14) .
O8 Na2 2.302(10) 3_645
O9 C15 1.265(15) .
O10 C15 1.265(15) .
O10 Na1 2.444(9) 8_464
O11 C16 1.271(14) .
O11 U2 2.528(8) 6_554
O11 Na2 2.634(9) 8_464
O12 C16 1.280(15) .
O12 U2 2.451(8) 6_554
O13 C20 1.279(14) .
O13 Na1 2.274(9) 8_464
O14 C20 1.244(14) .
O15 C24 1.261(14) .
O16 C24 1.286(13) .
O17 H17A 0.9761 .
O17 H17B 0.9835 .
O18 H18A 0.9285 .
O18 H18B 0.9098 .
C1 C7 1.510(16) .
C1 C6 1.535(15) .
C1 C2 1.565(15) .
C1 H1 1.0000 .
C2 C8 1.519(15) .
C2 C3 1.578(15) .
C2 H2 1.0000 .
C3 C4 1.514(16) .
C3 H3A 0.9900 .
C3 H3B 0.9900 .
C4 C5 1.533(17) .
C4 H4A 0.9900 .
C4 H4B 0.9900 .
C5 C6 1.529(16) .
C5 H5A 0.9900 .
C5 H5B 0.9900 .
C6 H6A 0.9900 .
C6 H6B 0.9900 .
C9 C14 1.528(15) .
C9 C15 1.535(17) .
C9 C10 1.546(15) .
C9 H9 1.0000 .
C10 C16 1.499(16) .
C10 C11 1.533(16) .
C10 H10 1.0000 .
C11 C12 1.550(18) .
C11 H11A 0.9900 .
C11 H11B 0.9900 .
C12 C13 1.536(16) .
C12 H12A 0.9900 .
C12 H12B 0.9900 .
C13 C14 1.486(17) .
C13 H13A 0.9900 .
C13 H13B 0.9900 .
C14 H14A 0.9900 .
C14 H14B 0.9900 .
C17 C20 1.511(16) .
C17 C17 1.55(2) 6_554
C17 C18 1.575(16) .
C17 H17 1.0000 .
C18 C19 1.504(17) .
C18 H18C 0.9900 .
C18 H18D 0.9900 .
C19 C19 1.54(2) 6_554
C19 H19A 0.9900 .
C19 H19B 0.9900 .
C21 C24 1.519(15) .
C21 C22 1.532(16) .
C21 C21 1.540(19) 6_554
C21 H21 1.0000 .
C22 C23 1.541(17) .
C22 H22A 0.9900 .
C22 H22B 0.9900 .
C23 C23 1.50(2) 6_554
C23 H23A 0.9900 .
C23 H23B 0.9900 .

loop_
_geom_hbond_atom_site_label_D
_geom_hbond_atom_site_label_H
_geom_hbond_atom_site_label_A
_geom_hbond_distance_DH
_geom_hbond_distance_HA
_geom_hbond_distance_DA
_geom_hbond_angle_DHA
_geom_hbond_site_symmetry_A
O17 H17A O6 0.98 1.87 2.820(13) 165.0 .
O17 H17B O14 0.98 2.09 3.017(11) 157.0 4_564
O18 H18A O2 0.93 2.13 2.934(13) 144.8 .
O18 H18B O15 0.91 1.90 2.763(11) 158.3 6_554
